data_7153549
loop_
_publ_author_name
'Anderl, Timo'
'Audouard, Christophe'
'Miah, Afjal'
'Percy, Jonathan M.'
'Rinaudo, Giuseppe'
'Singh, Kuldip'

_publ_section_title
;
 Syntheses of difluorinated carbasugar phosphates from trifluoroethanol
;
_journal_issue 24
_journal_name_full 'Organic &amp; Biomolecular Chemistry'
_journal_page_first 5200
_journal_page_last 5206
_journal_paper_doi 10.1039/b914068a
_journal_volume 7
_journal_year 2009
_chemical_formula_moiety 'C14 H16 F2 O2'
_chemical_formula_sum 'C14 H16 F2 O2'
_chemical_formula_weight 254.27
_chemical_name_systematic
;
?
;
_space_group_IT_number 2
_symmetry_cell_setting triclinic
_symmetry_space_group_name_Hall '-P 1'
_symmetry_space_group_name_H-M 'P -1'
_atom_sites_solution_hydrogens geom
_atom_sites_solution_primary direct
_atom_sites_solution_secondary difmap
_audit_creation_method SHELXL-97
_cell_angle_alpha 69.010(5)
_cell_angle_beta 80.262(5)
_cell_angle_gamma 75.241(5)
_cell_formula_units_Z 2
_cell_length_a 6.367(2)
_cell_length_b 8.922(3)
_cell_length_c 12.227(4)
_cell_measurement_reflns_used 733
_cell_measurement_temperature 150(2)
_cell_measurement_theta_max 23.16
_cell_measurement_theta_min 2.50
_cell_volume 624.7(4)
_computing_cell_refinement 'Bruker SMART'
_computing_data_collection 'Bruker SMART'
_computing_data_reduction 'Bruker SHELXTL'
_computing_molecular_graphics 'Bruker SHELXTL'
_computing_publication_material 'Bruker SHELXTL'
_computing_structure_refinement 'SHELXL-97 (Sheldrick, 1997)'
_computing_structure_solution 'SHELXS-97 (Sheldrick, 1990)'
_diffrn_ambient_temperature 150(2)
_diffrn_measured_fraction_theta_full 0.991
_diffrn_measured_fraction_theta_max 0.991
_diffrn_measurement_device_type 'Bruker Apex 2000 CCD area detector'
_diffrn_measurement_method 'phi and omega scans'
_diffrn_radiation_monochromator graphite
_diffrn_radiation_source 'fine-focus sealed tube'
_diffrn_radiation_type MoK\a
_diffrn_radiation_wavelength 0.71073
_diffrn_reflns_av_R_equivalents 0.0487
_diffrn_reflns_av_sigmaI/netI 0.0534
_diffrn_reflns_limit_h_max 7
_diffrn_reflns_limit_h_min -7
_diffrn_reflns_limit_k_max 9
_diffrn_reflns_limit_k_min -9
_diffrn_reflns_limit_l_max 13
_diffrn_reflns_limit_l_min -13
_diffrn_reflns_number 3827
_diffrn_reflns_theta_full 23.31
_diffrn_reflns_theta_max 23.31
_diffrn_reflns_theta_min 1.79
_exptl_absorpt_coefficient_mu 0.109
_exptl_absorpt_correction_type none
_exptl_crystal_colour colourless
_exptl_crystal_density_diffrn 1.351
_exptl_crystal_density_method 'not measured'
_exptl_crystal_description plate
_exptl_crystal_F_000 268
_exptl_crystal_size_max .25
_exptl_crystal_size_mid .11
_exptl_crystal_size_min .04
_refine_diff_density_max 0.154
_refine_diff_density_min -0.148
_refine_diff_density_rms 0.032
_refine_ls_extinction_method none
_refine_ls_goodness_of_fit_ref 1.019
_refine_ls_hydrogen_treatment constr
_refine_ls_matrix_type full
_refine_ls_number_parameters 165
_refine_ls_number_reflns 1786
_refine_ls_number_restraints 0
_refine_ls_restrained_S_all 1.019
_refine_ls_R_factor_all 0.0460
_refine_ls_R_factor_gt 0.0344
_refine_ls_shift/su_max 0.000
_refine_ls_shift/su_mean 0.000
_refine_ls_structure_factor_coef Fsqd
_refine_ls_weighting_details 'calc w=1/[\s^2^(Fo^2^)+(0.0288P)^2^+0.0000P] where P=(Fo^2^+2Fc^2^)/3'
_refine_ls_weighting_scheme calc
_refine_ls_wR_factor_gt 0.0743
_refine_ls_wR_factor_ref 0.0783
_reflns_number_gt 1463
_reflns_number_total 1786
_reflns_threshold_expression >2sigma(I)
_cod_data_source_file b914068asup1.cif
_cod_data_source_block 9
_cod_depositor_comments
;
The following automatic conversions were performed:

'_symmetry_cell_setting' value 'Triclinic' changed to 'triclinic'
according to /home/saulius/struct/CIF-dictionaries/cif_core.dic
dictionary named 'cif_core.dic' version 2.4.2 from 2011-04-26.

Automatic conversion script
Id: cif_fix_values 1891 2012-01-12 08:04:46Z andrius 
;
_cod_original_cell_volume 624.8(3)
_cod_original_sg_symbol_H-M P-1
_cod_database_code 7153549

loop_
_symmetry_equiv_pos_as_xyz
'x, y, z'
'-x, -y, -z'

loop_
_atom_site_label
_atom_site_type_symbol
_atom_site_fract_x
_atom_site_fract_y
_atom_site_fract_z
_atom_site_U_iso_or_equiv
_atom_site_adp_type
_atom_site_occupancy
_atom_site_symmetry_multiplicity
_atom_site_calc_flag
_atom_site_refinement_flags
F1 F 0.19899(15) 0.25970(13) 0.38781(8) 0.0457(3) Uani 1 1 d .
F2 F 0.29874(16) 0.47234(13) 0.39450(9) 0.0449(3) Uani 1 1 d .
O2 O 0.37567(16) 0.67647(13) 0.02949(10) 0.0299(3) Uani 1 1 d .
O1 O 0.27621(17) 0.36441(14) 0.14317(10) 0.0328(3) Uani 1 1 d .
H1 H 0.3914 0.3660 0.0981 0.049 Uiso 1 1 calc R
C2 C 0.4005(3) 0.5968(2) 0.15253(15) 0.0283(4) Uani 1 1 d .
H2 H 0.3545 0.6818 0.1923 0.034 Uiso 1 1 calc R
C1 C 0.2622(3) 0.4681(2) 0.20896(15) 0.0274(4) Uani 1 1 d .
H1A H 0.1065 0.5255 0.2175 0.033 Uiso 1 1 calc R
C7 C 0.3352(3) 0.3663(2) 0.33060(15) 0.0316(4) Uani 1 1 d .
C5 C 0.5683(3) 0.2750(2) 0.33249(15) 0.0306(4) Uani 1 1 d .
H5 H 0.5774 0.1802 0.3052 0.037 Uiso 1 1 calc R
C4 C 0.7093(3) 0.3825(2) 0.24603(15) 0.0304(4) Uani 1 1 d .
H4 H 0.8626 0.3462 0.2494 0.037 Uiso 1 1 calc R
C3 C 0.6373(3) 0.5239(2) 0.16549(15) 0.0293(4) Uani 1 1 d .
H3 H 0.7407 0.5818 0.1134 0.035 Uiso 1 1 calc R
C8 C 0.1557(2) 0.7611(2) 0.00412(15) 0.0300(4) Uani 1 1 d .
H8A H 0.0811 0.8005 0.0697 0.036 Uiso 1 1 calc R
H8B H 0.0750 0.6846 -0.0036 0.036 Uiso 1 1 calc R
C9 C 0.1554(3) 0.9033(2) -0.10704(15) 0.0263(4) Uani 1 1 d .
C10 C 0.3119(3) 0.9978(2) -0.13840(16) 0.0306(4) Uani 1 1 d .
H10 H 0.4268 0.9697 -0.0895 0.037 Uiso 1 1 calc R
C11 C 0.3032(3) 1.1319(2) -0.23942(16) 0.0376(5) Uani 1 1 d .
H11 H 0.4125 1.1948 -0.2600 0.045 Uiso 1 1 calc R
C12 C 0.1363(3) 1.1757(2) -0.31134(16) 0.0412(5) Uani 1 1 d .
H12 H 0.1299 1.2689 -0.3808 0.049 Uiso 1 1 calc R
C13 C -0.0200(3) 1.0831(2) -0.28130(16) 0.0384(5) Uani 1 1 d .
H13 H -0.1349 1.1123 -0.3304 0.046 Uiso 1 1 calc R
C14 C -0.0113(3) 0.9476(2) -0.18017(15) 0.0319(5) Uani 1 1 d .
H14 H -0.1200 0.8842 -0.1604 0.038 Uiso 1 1 calc R
C6 C 0.6488(3) 0.2043(2) 0.45529(16) 0.0441(5) Uani 1 1 d .
H6A H 0.6528 0.2943 0.4825 0.066 Uiso 1 1 calc R
H6B H 0.7956 0.1359 0.4526 0.066 Uiso 1 1 calc R
H6C H 0.5498 0.1374 0.5095 0.066 Uiso 1 1 calc R

loop_
_atom_site_aniso_label
_atom_site_aniso_U_11
_atom_site_aniso_U_22
_atom_site_aniso_U_33
_atom_site_aniso_U_23
_atom_site_aniso_U_13
_atom_site_aniso_U_12
F1 0.0348(6) 0.0547(7) 0.0352(7) 0.0026(5) -0.0009(5) -0.0150(5)
F2 0.0458(7) 0.0546(7) 0.0319(7) -0.0204(6) -0.0054(5) 0.0039(5)
O2 0.0231(7) 0.0324(7) 0.0277(7) -0.0062(6) -0.0029(5) 0.0004(5)
O1 0.0288(7) 0.0385(8) 0.0339(8) -0.0125(6) -0.0007(5) -0.0124(6)
C2 0.0279(10) 0.0297(10) 0.0260(10) -0.0095(8) -0.0030(8) -0.0030(8)
C1 0.0225(9) 0.0325(10) 0.0259(10) -0.0099(8) -0.0028(7) -0.0026(8)
C7 0.0326(11) 0.0363(11) 0.0255(10) -0.0090(9) 0.0008(8) -0.0102(9)
C5 0.0279(10) 0.0322(10) 0.0298(11) -0.0089(8) -0.0058(8) -0.0028(8)
C4 0.0242(10) 0.0360(11) 0.0345(11) -0.0157(10) -0.0064(8) -0.0037(8)
C3 0.0247(10) 0.0334(11) 0.0333(11) -0.0126(9) -0.0019(8) -0.0100(8)
C8 0.0222(10) 0.0306(10) 0.0332(11) -0.0086(9) -0.0018(8) -0.0016(8)
C9 0.0251(10) 0.0239(10) 0.0288(10) -0.0105(8) -0.0007(8) -0.0015(8)
C10 0.0274(10) 0.0312(11) 0.0346(11) -0.0141(9) -0.0032(8) -0.0034(8)
C11 0.0404(12) 0.0309(11) 0.0404(12) -0.0121(10) 0.0063(9) -0.0117(9)
C12 0.0488(13) 0.0346(11) 0.0289(12) -0.0055(9) 0.0009(9) 0.0004(10)
C13 0.0381(12) 0.0430(13) 0.0316(12) -0.0134(10) -0.0121(9) 0.0033(10)
C14 0.0264(10) 0.0351(11) 0.0373(12) -0.0169(10) -0.0043(8) -0.0035(8)
C6 0.0395(12) 0.0515(13) 0.0334(12) -0.0072(10) -0.0096(9) -0.0016(10)

loop_
_atom_type_symbol
_atom_type_description
_atom_type_scat_dispersion_real
_atom_type_scat_dispersion_imag
_atom_type_scat_source
C C 0.0033 0.0016 'International Tables Vol C Tables 4.2.6.8 and 6.1.1.4'
H H 0.0000 0.0000 'International Tables Vol C Tables 4.2.6.8 and 6.1.1.4'
O O 0.0106 0.0060 'International Tables Vol C Tables 4.2.6.8 and 6.1.1.4'
F F 0.0171 0.0103 'International Tables Vol C Tables 4.2.6.8 and 6.1.1.4'

loop_
_geom_angle_atom_site_label_1
_geom_angle_atom_site_label_2
_geom_angle_atom_site_label_3
_geom_angle
C2 O2 C8 113.45(12)
C1 O1 H1 109.5
O2 C2 C3 107.33(13)
O2 C2 C1 112.33(13)
C3 C2 C1 111.70(14)
O2 C2 H2 108.5
C3 C2 H2 108.5
C1 C2 H2 108.5
O1 C1 C7 109.64(14)
O1 C1 C2 113.21(14)
C7 C1 C2 108.25(13)
O1 C1 H1A 108.5
C7 C1 H1A 108.5
C2 C1 H1A 108.5
F1 C7 F2 104.51(13)
F1 C7 C5 110.34(15)
F2 C7 C5 110.19(13)
F1 C7 C1 109.36(14)
F2 C7 C1 107.00(14)
C5 C7 C1 114.89(14)
C4 C5 C7 109.75(14)
C4 C5 C6 112.12(14)
C7 C5 C6 113.14(14)
C4 C5 H5 107.2
C7 C5 H5 107.2
C6 C5 H5 107.2
C3 C4 C5 125.04(16)
C3 C4 H4 117.5
C5 C4 H4 117.5
C4 C3 C2 122.93(16)
C4 C3 H3 118.5
C2 C3 H3 118.5
O2 C8 C9 110.27(13)
O2 C8 H8A 109.6
C9 C8 H8A 109.6
O2 C8 H8B 109.6
C9 C8 H8B 109.6
H8A C8 H8B 108.1
C10 C9 C14 118.36(16)
C10 C9 C8 122.10(15)
C14 C9 C8 119.50(15)
C11 C10 C9 120.84(16)
C11 C10 H10 119.6
C9 C10 H10 119.6
C10 C11 C12 120.48(17)
C10 C11 H11 119.8
C12 C11 H11 119.8
C13 C12 C11 119.29(18)
C13 C12 H12 120.4
C11 C12 H12 120.4
C12 C13 C14 120.47(17)
C12 C13 H13 119.8
C14 C13 H13 119.8
C13 C14 C9 120.56(17)
C13 C14 H14 119.7
C9 C14 H14 119.7
C5 C6 H6A 109.5
C5 C6 H6B 109.5
H6A C6 H6B 109.5
C5 C6 H6C 109.5
H6A C6 H6C 109.5
H6B C6 H6C 109.5

loop_
_geom_bond_atom_site_label_1
_geom_bond_atom_site_label_2
_geom_bond_distance
F1 C7 1.3730(19)
F2 C7 1.384(2)
O2 C2 1.4320(19)
O2 C8 1.4385(18)
O1 C1 1.4062(19)
O1 H1 0.8400
C2 C3 1.493(2)
C2 C1 1.521(2)
C2 H2 1.0000
C1 C7 1.518(2)
C1 H1A 1.0000
C7 C5 1.500(2)
C5 C4 1.495(2)
C5 C6 1.527(2)
C5 H5 1.0000
C4 C3 1.319(2)
C4 H4 0.9500
C3 H3 0.9500
C8 C9 1.490(2)
C8 H8A 0.9900
C8 H8B 0.9900
C9 C10 1.385(2)
C9 C14 1.391(2)
C10 C11 1.375(3)
C10 H10 0.9500
C11 C12 1.383(2)
C11 H11 0.9500
C12 C13 1.374(2)
C12 H12 0.9500
C13 C14 1.382(2)
C13 H13 0.9500
C14 H14 0.9500
C6 H6A 0.9800
C6 H6B 0.9800
C6 H6C 0.9800

loop_
_geom_hbond_atom_site_label_D
_geom_hbond_atom_site_label_H
_geom_hbond_atom_site_label_A
_geom_hbond_distance_DH
_geom_hbond_distance_HA
_geom_hbond_distance_DA
_geom_hbond_angle_DHA
_geom_hbond_site_symmetry_A
O1 H1 O2 0.84 2.03 2.8390(17) 160.8 2_665

loop_
_geom_torsion_atom_site_label_1
_geom_torsion_atom_site_label_2
_geom_torsion_atom_site_label_3
_geom_torsion_atom_site_label_4
_geom_torsion
C8 O2 C2 C3 -176.56(13)
C8 O2 C2 C1 60.28(17)
O2 C2 C1 O1 46.13(18)
C3 C2 C1 O1 -74.55(17)
O2 C2 C1 C7 167.90(13)
C3 C2 C1 C7 47.23(18)
O1 C1 C7 F1 -61.88(17)
C2 C1 C7 F1 174.18(13)
O1 C1 C7 F2 -174.53(12)
C2 C1 C7 F2 61.53(17)
O1 C1 C7 C5 62.81(19)
C2 C1 C7 C5 -61.13(19)
F1 C7 C5 C4 165.96(13)
F2 C7 C5 C4 -79.14(17)
C1 C7 C5 C4 41.8(2)
F1 C7 C5 C6 -67.99(19)
F2 C7 C5 C6 46.9(2)
C1 C7 C5 C6 167.84(15)
C7 C5 C4 C3 -11.4(2)
C6 C5 C4 C3 -138.08(18)
C5 C4 C3 C2 1.4(3)
O2 C2 C3 C4 -143.96(16)
C1 C2 C3 C4 -20.4(2)
C2 O2 C8 C9 151.11(13)
O2 C8 C9 C10 -36.4(2)
O2 C8 C9 C14 146.16(15)
C14 C9 C10 C11 -0.1(2)
C8 C9 C10 C11 -177.65(16)
C9 C10 C11 C12 0.5(3)
C10 C11 C12 C13 -0.5(3)
C11 C12 C13 C14 0.1(3)
C12 C13 C14 C9 0.2(3)
C10 C9 C14 C13 -0.2(2)
C8 C9 C14 C13 177.35(15)
